data_2221586
loop_
_publ_author_name
'Liu, Xuan-Wen'

_publ_section_title
;
 Poly[diaqua(\m~3~-succinato)cadmium(II)]
;
_journal_coeditor_code BG2243
_journal_issue 5
_journal_name_full 'Acta Crystallographica Section E'
_journal_page_first m574
_journal_paper_doi 10.1107/S1600536809011593
_journal_volume 65
_journal_year 2009
_chemical_formula_iupac '[Cd (C4 H4 O4) (H2 O)2]'
_chemical_formula_moiety 'C4 H8 Cd O6'
_chemical_formula_sum 'C4 H8 Cd O6'
_chemical_formula_weight 264.51
_chemical_name_systematic
;
Poly[diaqua(\m~3~-succinato)cadmium(II)]
;
_space_group_IT_number 14
_symmetry_cell_setting monoclinic
_symmetry_space_group_name_Hall '-P 2ybc'
_symmetry_space_group_name_H-M 'P 1 21/c 1'
_atom_sites_solution_hydrogens constr
_atom_sites_solution_primary direct
_atom_sites_solution_secondary difmap
_audit_creation_method SHELXL-97
_cell_angle_alpha 90.00
_cell_angle_beta 94.71(3)
_cell_angle_gamma 90.00
_cell_formula_units_Z 4
_cell_length_a 7.7130(15)
_cell_length_b 12.231(2)
_cell_length_c 8.0560(16)
_cell_measurement_reflns_used 2567
_cell_measurement_temperature 293(2)
_cell_measurement_theta_max 25.5
_cell_measurement_theta_min 2.571
_cell_volume 757.4(2)
_computing_cell_refinement 'SAINT (Bruker, 1998)'
_computing_data_collection 'SMART (Bruker, 1998)'
_computing_data_reduction 'SAINT (Bruker, 1998)'
_computing_molecular_graphics 'SHELXTL (Sheldrick, 2008)'
_computing_publication_material 'SHELXTL (Sheldrick, 2008)'
_computing_structure_refinement 'SHELXL97 (Sheldrick, 2008)'
_computing_structure_solution 'SHELXS97 (Sheldrick, 2008)'
_diffrn_ambient_temperature 293(2)
_diffrn_measured_fraction_theta_full 0.999
_diffrn_measured_fraction_theta_max 0.999
_diffrn_measurement_device_type 'Bruker SMART CD area-detector'
_diffrn_measurement_method '\f and \w'
_diffrn_radiation_monochromator graphite
_diffrn_radiation_source 'fine-focus sealed tube'
_diffrn_radiation_type MoK\a
_diffrn_radiation_wavelength 0.71073
_diffrn_reflns_av_R_equivalents 0.0280
_diffrn_reflns_av_sigmaI/netI 0.0198
_diffrn_reflns_limit_h_max 9
_diffrn_reflns_limit_h_min -9
_diffrn_reflns_limit_k_max 14
_diffrn_reflns_limit_k_min -14
_diffrn_reflns_limit_l_max 9
_diffrn_reflns_limit_l_min -9
_diffrn_reflns_number 6371
_diffrn_reflns_theta_full 25.49
_diffrn_reflns_theta_max 25.49
_diffrn_reflns_theta_min 3.03
_diffrn_standards_interval_count 150
_diffrn_standards_number 2
_exptl_absorpt_coefficient_mu 2.866
_exptl_absorpt_correction_T_max 0.55
_exptl_absorpt_correction_T_min 0.35
_exptl_absorpt_correction_type multi-scan
_exptl_absorpt_process_details '(SADABS; Bruker, 1998)'
_exptl_crystal_colour colorless
_exptl_crystal_density_diffrn 2.32
_exptl_crystal_density_method 'not measured'
_exptl_crystal_description block
_exptl_crystal_F_000 512.0
_exptl_crystal_size_max 0.40
_exptl_crystal_size_mid 0.30
_exptl_crystal_size_min 0.21
_refine_diff_density_max 0.401
_refine_diff_density_min -0.679
_refine_ls_extinction_method none
_refine_ls_goodness_of_fit_ref 1.054
_refine_ls_hydrogen_treatment mixed
_refine_ls_matrix_type full
_refine_ls_number_parameters 116
_refine_ls_number_reflns 1409
_refine_ls_number_restraints 6
_refine_ls_restrained_S_all 1.052
_refine_ls_R_factor_all 0.0263
_refine_ls_R_factor_gt 0.0234
_refine_ls_shift/su_max 0.000
_refine_ls_shift/su_mean 0.000
_refine_ls_structure_factor_coef Fsqd
_refine_ls_weighting_details 'calc w=1/[\s^2^(Fo^2^)+(0.0207P)^2^+1.5P] where P=(Fo^2^+2Fc^2^)/3'
_refine_ls_weighting_scheme calc
_refine_ls_wR_factor_gt 0.0512
_refine_ls_wR_factor_ref 0.0526
_reflns_number_gt 1335
_reflns_number_total 1409
_reflns_threshold_expression I>2\s(I)
_cod_data_source_file bg2243.cif
_cod_data_source_block I
_cod_depositor_comments
;
The following automatic conversions were performed:
'_geom_bond_publ_flag' value 'Y' changed to 'y' according to
'/home/saulius/struct/CIF-dictionaries/cif_core.dic' dictionary named
'cif_core.dic' version 2.4.1 from 2010-06-29 (6 times).

Automatic conversion script
Id: cif_fix_enum 1527 2010-12-29 10:47:43Z saulius 

The following automatic conversions were performed:

'_geom_bond_publ_flag' value 'Y' changed to 'y' according to
/home/saulius/struct/CIF-dictionaries/cif_core.dic dictionary named
'cif_core.dic' version 2.4.1 from 2010-06-29 (6 times).

Automatic conversion script
Id: cif_fix_values 1715 2011-07-08 13:25:40Z adriana 
;
_cod_original_sg_symbol_H-M 'P 21/c'
_cod_database_code 2221586
_cod_database_fobs_code 2221586

loop_
_symmetry_equiv_pos_as_xyz
'x, y, z'
'-x, y+1/2, -z+1/2'
'-x, -y, -z'
'x, -y-1/2, z-1/2'

loop_
_atom_site_type_symbol
_atom_site_label
_atom_site_fract_x
_atom_site_fract_y
_atom_site_fract_z
_atom_site_U_iso_or_equiv
_atom_site_adp_type
_atom_site_calc_flag
_atom_site_refinement_flags
_atom_site_occupancy
_atom_site_disorder_assembly
_atom_site_disorder_group
Cd Cd1 0.17614(3) 0.587427(19) 0.08353(3) 0.02570(10) Uani d . 1 . .
C C1 0.4820(4) 0.6353(3) 0.2526(4) 0.0274(7) Uani d . 1 . .
C C2 0.6501(5) 0.6626(3) 0.3501(6) 0.0454(10) Uani d . 1 . .
H H2A 0.6471 0.6327 0.4613 0.055 Uiso calc R 1 . .
H H2B 0.7436 0.6262 0.2983 0.055 Uiso calc R 1 . .
C C3 0.6922(4) 0.7799(3) 0.3648(5) 0.0349(9) Uani d . 1 . .
H H3A 0.6046 0.8150 0.4262 0.042 Uiso calc R 1 . .
H H3B 0.6840 0.8113 0.2538 0.042 Uiso calc R 1 . .
C C4 0.8675(4) 0.8072(3) 0.4482(4) 0.0252(7) Uani d . 1 . .
O O1 0.4603(3) 0.5387(2) 0.2005(3) 0.0367(6) Uani d . 1 . .
O O2 0.3664(3) 0.70570(19) 0.2216(3) 0.0352(6) Uani d . 1 . .
O O3 0.9815(3) 0.7385(2) 0.4838(3) 0.0399(6) Uani d . 1 . .
O O4 0.8946(3) 0.90780(18) 0.4832(3) 0.0307(6) Uani d . 1 . .
O O5 0.0710(4) 0.5424(2) 0.3376(3) 0.0402(6) Uani d D 1 . .
H H5A -0.012(5) 0.499(3) 0.325(6) 0.072(18) Uiso d D 1 . .
H H5B 0.047(5) 0.598(2) 0.392(5) 0.056(15) Uiso d D 1 . .
O O6 0.2576(3) 0.5909(2) -0.1850(3) 0.0332(6) Uani d D 1 . .
H H6A 0.348(4) 0.553(3) -0.197(5) 0.044(12) Uiso d D 1 . .
H H6B 0.278(5) 0.6562(17) -0.213(5) 0.051(13) Uiso d D 1 . .

loop_
_atom_site_aniso_label
_atom_site_aniso_U_11
_atom_site_aniso_U_22
_atom_site_aniso_U_33
_atom_site_aniso_U_12
_atom_site_aniso_U_13
_atom_site_aniso_U_23
Cd1 0.01635(14) 0.02632(15) 0.03318(16) -0.00248(9) -0.00550(10) -0.00305(10)
C1 0.0181(16) 0.0294(18) 0.0342(18) -0.0041(14) -0.0016(14) -0.0046(15)
C2 0.032(2) 0.034(2) 0.065(3) -0.0035(17) -0.0250(19) 0.0000(19)
C3 0.0231(18) 0.0299(19) 0.049(2) -0.0034(15) -0.0132(16) -0.0034(16)
C4 0.0213(16) 0.0263(18) 0.0278(18) -0.0025(14) -0.0003(13) -0.0029(14)
O1 0.0220(12) 0.0292(14) 0.0572(17) 0.0006(10) -0.0056(11) -0.0134(12)
O2 0.0245(13) 0.0274(13) 0.0512(16) 0.0008(10) -0.0117(11) -0.0102(11)
O3 0.0264(13) 0.0286(13) 0.0619(18) 0.0039(11) -0.0132(12) -0.0085(12)
O4 0.0229(12) 0.0228(12) 0.0448(15) -0.0029(9) -0.0078(11) -0.0017(10)
O5 0.0414(16) 0.0419(17) 0.0377(16) 0.0015(14) 0.0054(12) -0.0026(13)
O6 0.0306(14) 0.0266(14) 0.0432(15) 0.0036(11) 0.0070(11) 0.0052(11)

loop_
_atom_type_symbol
_atom_type_description
_atom_type_scat_dispersion_real
_atom_type_scat_dispersion_imag
_atom_type_scat_source
C C 0.0033 0.0016 'International Tables Vol C Tables 4.2.6.8 and 6.1.1.4'
H H 0.0000 0.0000 'International Tables Vol C Tables 4.2.6.8 and 6.1.1.4'
N N 0.0061 0.0033 'International Tables Vol C Tables 4.2.6.8 and 6.1.1.4'
O O 0.0106 0.0060 'International Tables Vol C Tables 4.2.6.8 and 6.1.1.4'
Cd Cd -0.8075 1.2024 'International Tables Vol C Tables 4.2.6.8 and 6.1.1.4'

loop_
_geom_angle_atom_site_label_1
_geom_angle_atom_site_label_2
_geom_angle_atom_site_label_3
_geom_angle_site_symmetry_1
_geom_angle_site_symmetry_3
_geom_angle
_geom_angle_publ_flag
O4 Cd1 O2 4_475 . 136.02(8) ?
O4 Cd1 O6 4_475 . 89.54(10) ?
O2 Cd1 O6 . . 103.41(10) ?
O4 Cd1 O4 4_475 2_645 74.92(9) ?
O2 Cd1 O4 . 2_645 147.52(8) ?
O6 Cd1 O4 . 2_645 82.91(9) ?
O4 Cd1 O5 4_475 . 85.77(10) ?
O2 Cd1 O5 . . 88.74(10) ?
O6 Cd1 O5 . . 166.39(10) ?
O4 Cd1 O5 2_645 . 83.54(10) ?
O4 Cd1 O1 4_475 . 166.71(8) ?
O2 Cd1 O1 . . 55.52(8) ?
O6 Cd1 O1 . . 93.60(10) ?
O4 Cd1 O1 2_645 . 92.64(8) ?
O5 Cd1 O1 . . 88.23(10) ?
O2 C1 O1 . . 120.4(3) ?
O2 C1 C2 . . 121.6(3) ?
O1 C1 C2 . . 118.0(3) ?
C3 C2 C1 . . 115.8(3) ?
C3 C2 H2A . . 108.3 ?
C1 C2 H2A . . 108.3 ?
C3 C2 H2B . . 108.3 ?
C1 C2 H2B . . 108.3 ?
H2A C2 H2B . . 107.4 ?
C2 C3 C4 . . 116.0(3) ?
C2 C3 H3A . . 108.3 ?
C4 C3 H3A . . 108.3 ?
C2 C3 H3B . . 108.3 ?
C4 C3 H3B . . 108.3 ?
H3A C3 H3B . . 107.4 ?
O3 C4 O4 . . 120.4(3) ?
O3 C4 C3 . . 123.5(3) ?
O4 C4 C3 . . 116.1(3) ?
C1 O1 Cd1 . . 89.42(19) ?
C1 O2 Cd1 . . 94.6(2) ?
C4 O4 Cd1 . 4_676 103.8(2) ?
C4 O4 Cd1 . 2_655 146.3(2) ?
Cd1 O4 Cd1 4_676 2_655 105.08(9) ?
Cd1 O5 H5B . . 112(3) ?
Cd1 O5 H5A . . 111(3) ?
H5B O5 H5A . . 112(3) ?
Cd1 O6 H6A . . 113(3) ?
Cd1 O6 H6B . . 110(3) ?
H6A O6 H6B . . 108(3) ?

loop_
_geom_bond_atom_site_label_1
_geom_bond_atom_site_label_2
_geom_bond_site_symmetry_2
_geom_bond_distance
_geom_bond_publ_flag
Cd1 O4 4_475 2.255(2) y
Cd1 O2 . 2.284(2) y
Cd1 O6 . 2.302(3) y
Cd1 O4 2_645 2.316(2) y
Cd1 O5 . 2.329(3) y
Cd1 O1 . 2.389(2) y
Cd1 O3 4_475 2.690(2) y
C1 O2 . 1.250(4) ?
C1 O1 . 1.260(4) ?
C1 C2 . 1.498(5) ?
C2 C3 . 1.474(5) ?
C2 H2A . 0.9700 ?
C2 H2B . 0.9700 ?
C3 C4 . 1.498(4) ?
C3 H3A . 0.9700 ?
C3 H3B . 0.9700 ?
C4 O3 . 1.233(4) ?
C4 O4 . 1.275(4) ?
O5 H5B . 0.84(3) ?
O5 H5A . 0.84(3) ?
O6 H6A . 0.85(3) ?
O6 H6B . 0.85(3) ?

loop_
_geom_torsion_atom_site_label_1
_geom_torsion_atom_site_label_2
_geom_torsion_atom_site_label_3
_geom_torsion_atom_site_label_4
_geom_torsion_site_symmetry_1
_geom_torsion_site_symmetry_2
_geom_torsion_site_symmetry_3
_geom_torsion_site_symmetry_4
_geom_torsion
_geom_torsion_publ_flag
O2 C1 C2 C3 . . . . -16.9(6) ?
O1 C1 C2 C3 . . . . 162.3(4) ?
C1 C2 C3 C4 . . . . -174.5(3) ?
C2 C3 C4 O3 . . . . 9.5(6) ?
C2 C3 C4 O4 . . . . -170.0(4) ?
O2 C1 O1 Cd1 . . . . -2.0(3) ?
C2 C1 O1 Cd1 . . . . 178.7(3) ?
O4 Cd1 O1 C1 4_475 . . . -151.7(4) ?
O2 Cd1 O1 C1 . . . . 1.2(2) ?
O6 Cd1 O1 C1 . . . . 105.0(2) ?
O4 Cd1 O1 C1 2_645 . . . -172.0(2) ?
O5 Cd1 O1 C1 . . . . -88.5(2) ?
O1 C1 O2 Cd1 . . . . 2.1(4) ?
C2 C1 O2 Cd1 . . . . -178.7(3) ?
O4 Cd1 O2 C1 4_475 . . . 170.1(2) ?
O6 Cd1 O2 C1 . . . . -86.3(2) ?
O4 Cd1 O2 C1 2_645 . . . 11.7(3) ?
O5 Cd1 O2 C1 . . . . 87.5(2) ?
O1 Cd1 O2 C1 . . . . -1.2(2) ?
O3 C4 O4 Cd1 . . . 4_676 5.3(4) ?
C3 C4 O4 Cd1 . . . 4_676 -175.2(3) ?
O3 C4 O4 Cd1 . . . 2_655 153.9(3) ?
C3 C4 O4 Cd1 . . . 2_655 -26.5(6) ?
